data_1535594
loop_
_publ_author_name
'Bronsema, K.D.'
'Wiegers, G.A.'
'Bus, G.W.'

_publ_section_title
;
 The crystal structure of vanadium ditelluride, V1+x Te2
;
_journal_name_full 'Journal of Solid State Chemistry'
_journal_page_first 415
_journal_page_last 421
_journal_volume 53
_journal_year 1984
_chemical_formula_sum 'Te2 V1.04'
_chemical_name_systematic 'V1.04 Te2'
_space_group_IT_number 12
_symmetry_space_group_name_Hall '-C 2y'
_symmetry_space_group_name_H-M 'C 1 2/m 1'
_cell_angle_alpha 90
_cell_angle_beta 134.62
_cell_angle_gamma 90
_cell_formula_units_Z 6
_cell_length_a 18.984
_cell_length_b 3.5947
_cell_length_c 9.069
_cell_volume 440.510
_citation_journal_id_ASTM JSSCBI
_cod_data_source_file Bronsema_JSSCBI_1984_641.cif
_cod_data_source_block Te2V1.04
_cod_original_cell_volume 440.5104
_cod_database_code 1535594

loop_
_symmetry_equiv_pos_as_xyz
x,y,z
-x,y,-z
-x,-y,-z
x,-y,z
x+1/2,y+1/2,z
-x+1/2,y+1/2,-z
-x+1/2,-y+1/2,-z
x+1/2,-y+1/2,z

loop_
_atom_site_label
_atom_site_type_symbol
_atom_site_fract_x
_atom_site_fract_y
_atom_site_fract_z
_atom_site_occupancy
_atom_site_U_iso_or_equiv
V1 V 0 0 0 1 0.0
Te2 Te 0.2954 0 0.2141 1 0.0
V2 V 0.1431 0.5 -0.0108 1 0.0
Te3 Te 0.4915 0.5 0.2897 1 0.0
Te1 Te 0.1447 0.5 0.2764 1 0.0
